data_7206123
loop_
_publ_author_name
'Pang, Yu'
'Tian, Dan'
'Zhu, Xiao-Fei'
'Luo, Yu-Hui'
'Zheng, Xiang'
'Zhang, Hong'

_publ_section_title
;
 Copper(ii) and nickel(ii) coordination polymers assembled from
 2,4-dibenzoylisophthalic acid and different N-donor co-ligands:
 syntheses, crystal structures, and magnetic properties
;
_journal_issue 16
_journal_name_full CrystEngComm
_journal_page_first 5142
_journal_paper_doi 10.1039/c0ce00839g
_journal_volume 13
_journal_year 2011
_chemical_formula_moiety 'C186 H126 Cu5 N4 O58, 4(H2 O)'
_chemical_formula_sum 'C186 H134 Cu10 N4 O62'
_chemical_formula_weight 4052.23
_chemical_melting_point ?
_chemical_name_systematic
;
?
;
_space_group_IT_number 2
_symmetry_cell_setting triclinic
_symmetry_space_group_name_Hall '-P 1'
_symmetry_space_group_name_H-M 'P -1'
_atom_sites_solution_hydrogens geom
_atom_sites_solution_primary direct
_atom_sites_solution_secondary difmap
_audit_creation_method SHELXL-97
_cell_angle_alpha 94.803(2)
_cell_angle_beta 101.600(3)
_cell_angle_gamma 113.983(4)
_cell_formula_units_Z 1
_cell_length_a 14.9031(7)
_cell_length_b 18.2115(6)
_cell_length_c 18.3710(5)
_cell_measurement_temperature 293(2)
_cell_measurement_theta_max 25.00
_cell_measurement_theta_min 2.90
_cell_volume 4385.6(3)
_computing_cell_refinement 'Bruker FRAMBO'
_computing_data_collection 'Bruker FRAMBO'
_computing_data_reduction 'Bruker SAINT'
_computing_molecular_graphics 'Bruker SHELXTL'
_computing_publication_material 'Bruker SHELXTL'
_computing_structure_refinement 'SHELXL-97 (Sheldrick, 1997)'
_computing_structure_solution 'SHELXS-97 (Sheldrick, 1990)'
_diffrn_ambient_temperature 293(2)
_diffrn_measured_fraction_theta_full 0.995
_diffrn_measured_fraction_theta_max 0.995
_diffrn_measurement_device_type 'multiwire proportional'
_diffrn_measurement_method 'phi and omega scans'
_diffrn_radiation_monochromator graphite
_diffrn_radiation_source 'fine-focus sealed tube'
_diffrn_radiation_type MoK\a
_diffrn_radiation_wavelength 0.71073
_diffrn_reflns_av_R_equivalents 0.0409
_diffrn_reflns_av_sigmaI/netI 0.1261
_diffrn_reflns_limit_h_max 17
_diffrn_reflns_limit_h_min -16
_diffrn_reflns_limit_k_max 21
_diffrn_reflns_limit_k_min -21
_diffrn_reflns_limit_l_max 21
_diffrn_reflns_limit_l_min -19
_diffrn_reflns_number 26714
_diffrn_reflns_theta_full 25.02
_diffrn_reflns_theta_max 25.02
_diffrn_reflns_theta_min 2.90
_exptl_absorpt_coefficient_mu 1.280
_exptl_absorpt_correction_T_max 0.726
_exptl_absorpt_correction_T_min 0.688
_exptl_absorpt_correction_type multi-scan
_exptl_absorpt_process_details 'SADABS (Sheldrick, 1996)'
_exptl_crystal_colour blue
_exptl_crystal_density_diffrn 1.534
_exptl_crystal_density_method 'not measured'
_exptl_crystal_description block
_exptl_crystal_F_000 2064
_exptl_crystal_size_max 0.30
_exptl_crystal_size_mid 0.29
_exptl_crystal_size_min 0.25
_refine_diff_density_max 0.649
_refine_diff_density_min -0.807
_refine_diff_density_rms 0.080
_refine_ls_extinction_method none
_refine_ls_goodness_of_fit_ref 0.859
_refine_ls_hydrogen_treatment constr
_refine_ls_matrix_type full
_refine_ls_number_parameters 1180
_refine_ls_number_reflns 15417
_refine_ls_number_restraints 3601
_refine_ls_restrained_S_all 0.937
_refine_ls_R_factor_all 0.0943
_refine_ls_R_factor_gt 0.0466
_refine_ls_shift/su_max 0.001
_refine_ls_shift/su_mean 0.000
_refine_ls_structure_factor_coef Fsqd
_refine_ls_weighting_details 'calc w=1/[\s^2^(Fo^2^)+(0.0475P)^2^+0.0000P] where P=(Fo^2^+2Fc^2^)/3'
_refine_ls_weighting_scheme calc
_refine_ls_wR_factor_gt 0.0955
_refine_ls_wR_factor_ref 0.1029
_reflns_number_gt 8500
_reflns_number_total 15501
_reflns_threshold_expression >2sigma(I)
_cod_data_source_file c0ce00839g.txt
_cod_data_source_block complex3
_cod_depositor_comments
;
The following automatic conversions were performed:

'_chemical_melting_point' value 'not measured' was changed to '?' -
the value is undefined or not given.

'_symmetry_cell_setting' value
'Triclinic' changed to 'triclinic' according to
/home/saulius/struct/CIF-dictionaries/cif_core.dic dictionary named
'cif_core.dic' version 2.4.1 from 2010-06-29.

Automatic conversion script
Id: cif_fix_values 1715 2011-07-08 13:25:40Z adriana 
;
_cod_original_sg_symbol_H-M P-1
_cod_original_formula_sum 'C186 H134 Cu10 N4 O62 '
_cod_database_code 7206123

loop_
_symmetry_equiv_pos_as_xyz
'x, y, z'
'-x, -y, -z'

loop_
_atom_site_label
_atom_site_type_symbol
_atom_site_fract_x
_atom_site_fract_y
_atom_site_fract_z
_atom_site_U_iso_or_equiv
_atom_site_adp_type
_atom_site_occupancy
_atom_site_symmetry_multiplicity
_atom_site_calc_flag
_atom_site_refinement_flags
_atom_site_disorder_assembly
_atom_site_disorder_group
Cu1 Cu 0.73901(4) 0.13445(4) 0.32964(3) 0.02193(15) Uani 1 1 d . . .
Cu2 Cu 0.71843(5) 0.03299(4) 0.16937(3) 0.02716(16) Uani 1 1 d . . .
Cu3 Cu 0.84038(4) -0.09569(4) 0.15704(3) 0.02184(15) Uani 1 1 d . . .
Cu4 Cu 0.84250(5) 0.01615(4) 0.30814(3) 0.03095(17) Uani 1 1 d . . .
Cu5 Cu 0.92261(5) 0.43027(4) -0.03666(3) 0.02419(15) Uani 1 1 d . . .
O1 O 0.7859(2) 0.1173(2) 0.43222(15) 0.0265(7) Uani 1 1 d U . .
O2 O 0.8505(3) 0.0271(2) 0.41579(16) 0.0344(8) Uani 1 1 d U . .
O1W O 0.7325(4) -0.1251(3) 0.2956(3) 0.0915(16) Uani 1 1 d U . .
H1C H 0.7372 -0.1557 0.2627 0.137 Uiso 1 1 d R . .
H1D H 0.7221 -0.1422 0.3345 0.137 Uiso 1 1 d R . .
O2W O 0.9581(3) -0.0332(3) 0.08717(19) 0.0653(14) Uani 1 1 d U . .
H2C H 0.9229 -0.0608 0.0455 0.098 Uiso 1 1 d R . .
H2D H 1.0197 -0.0163 0.0935 0.098 Uiso 1 1 d R . .
O3W O 0.7824(3) 0.3278(2) -0.0971(2) 0.0541(11) Uani 1 1 d U . .
H3C H 0.7455 0.3459 -0.1205 0.081 Uiso 1 1 d R . .
H3D H 0.7544 0.2891 -0.0771 0.081 Uiso 1 1 d R . .
O3 O 0.6267(2) 0.1359(2) 0.25423(16) 0.0323(8) Uani 1 1 d U . .
O4 O 0.5952(3) 0.0499(2) 0.14770(16) 0.0347(8) Uani 1 1 d U . .
O5 O 0.3253(3) 0.0244(2) -0.06676(15) 0.0373(9) Uani 1 1 d U . .
O6 O 0.2679(2) 0.1209(2) -0.06597(15) 0.0300(8) Uani 1 1 d U . .
O7 O 1.0375(2) 0.0745(2) 0.76381(16) 0.0333(8) Uani 1 1 d U . .
O8 O 1.0330(3) -0.0075(2) 0.66454(17) 0.0451(9) Uani 1 1 d U . .
O9 O 0.8222(2) 0.1581(2) 0.18116(16) 0.0328(8) Uani 1 1 d U . .
O10 O 0.8946(3) 0.1664(2) 0.30222(16) 0.0331(8) Uani 1 1 d U . .
O11 O 0.8266(3) -0.2061(2) 0.13183(17) 0.0336(8) Uani 1 1 d U . .
O12 O 0.7104(3) -0.2472(2) 0.1966(2) 0.0623(11) Uani 1 1 d U . .
O13 O 0.8485(3) -0.5248(2) 0.01613(17) 0.0341(8) Uani 1 1 d U . .
O14 O 0.9787(3) -0.4048(2) 0.07617(18) 0.0378(9) Uani 1 1 d U . .
O15 O 0.7156(2) 0.02739(19) 0.28033(14) 0.0233(7) Uani 1 1 d U . .
H15A H 0.6639 -0.0121 0.2865 0.028 Uiso 1 1 d R . .
O16 O 0.8334(2) 0.00446(18) 0.19846(14) 0.0209(7) Uani 1 1 d U . .
H16A H 0.8855 0.0443 0.1932 0.025 Uiso 1 1 d R . .
O17 O 0.6203(3) 0.1005(3) 0.52295(18) 0.0442(10) Uani 1 1 d U . .
O18 O 0.8177(3) -0.0554(2) 0.76908(17) 0.0414(9) Uani 1 1 d U . .
O19 O 1.0815(3) 0.5050(2) 0.11691(16) 0.0335(8) Uani 1 1 d U . .
O20 O 0.9529(3) 0.3862(2) 0.05390(17) 0.0353(9) Uani 1 1 d U . .
O21 O 1.2593(3) 0.5479(3) 0.2608(2) 0.0698(13) Uani 1 1 d U . .
O22 O 1.0203(3) 0.3198(3) 0.43685(19) 0.0530(11) Uani 1 1 d U . .
O23 O 0.5205(3) -0.4036(3) 0.1503(2) 0.0621(11) Uani 1 1 d U . .
O24 O 0.8068(3) -0.5891(2) 0.1751(2) 0.0551(11) Uani 1 1 d U . .
O25 O 0.1554(3) 0.1211(2) 0.05478(18) 0.0415(9) Uani 1 1 d U . .
O26 O 0.4458(3) 0.1011(2) 0.31507(18) 0.0493(10) Uani 1 1 d U . .
N1 N 0.7750(3) 0.2485(2) 0.36667(19) 0.0282(10) Uani 1 1 d . . .
N2 N 0.8249(3) 0.3678(3) 0.4369(2) 0.0412(12) Uani 1 1 d . . .
C1 C 0.8042(4) 0.2896(4) 0.4360(3) 0.0404(13) Uani 1 1 d U . .
H1 H 0.8096 0.2668 0.4791 0.049 Uiso 1 1 calc R . .
C2 C 0.8089(5) 0.3781(4) 0.3638(3) 0.0495(14) Uani 1 1 d U . .
H2 H 0.8171 0.4267 0.3471 0.059 Uiso 1 1 calc R . .
C3 C 0.7791(4) 0.3057(3) 0.3206(3) 0.0384(12) Uani 1 1 d U . .
H3 H 0.7636 0.2952 0.2681 0.046 Uiso 1 1 calc R . .
C4 C 0.8622(5) 0.4309(4) 0.5051(3) 0.0574(15) Uani 1 1 d U . .
H4A H 0.8402 0.4052 0.5465 0.069 Uiso 1 1 calc R . .
H4B H 0.8325 0.4688 0.4961 0.069 Uiso 1 1 calc R . .
C5 C 0.9763(5) 0.4776(4) 0.5275(3) 0.0626(17) Uani 1 1 d U . .
H5A H 0.9956 0.5163 0.5738 0.075 Uiso 1 1 calc R . .
H5B H 1.0048 0.4393 0.5389 0.075 Uiso 1 1 calc R . .
C6 C 0.8901(4) 0.1944(3) 0.2422(2) 0.0261(10) Uani 1 1 d U . .
C7 C 0.9672(4) 0.2800(3) 0.2449(2) 0.0271(10) Uani 1 1 d U . .
C8 C 0.9648(4) 0.3155(3) 0.1815(2) 0.0278(10) Uani 1 1 d U . .
H8 H 0.9186 0.2838 0.1362 0.033 Uiso 1 1 calc R . .
C9 C 1.0282(4) 0.3963(3) 0.1826(2) 0.0309(10) Uani 1 1 d U . .
C10 C 1.0976(4) 0.4437(3) 0.2502(3) 0.0344(11) Uani 1 1 d U . .
C11 C 1.1004(4) 0.4080(3) 0.3138(3) 0.0360(11) Uani 1 1 d U . .
H11 H 1.1470 0.4395 0.3589 0.043 Uiso 1 1 calc R . .
C12 C 1.0373(4) 0.3281(3) 0.3128(2) 0.0303(10) Uani 1 1 d U . .
C13 C 1.0491(4) 0.2963(3) 0.3861(3) 0.0418(12) Uani 1 1 d U . .
C14 C 1.1106(4) 0.2489(3) 0.3967(3) 0.0536(13) Uani 1 1 d DU . .
C15 C 1.1781(4) 0.2554(3) 0.3543(3) 0.0694(14) Uani 1 1 d DU . .
H15 H 1.1829 0.2865 0.3163 0.083 Uiso 1 1 calc R . .
C16 C 1.2398(5) 0.2149(4) 0.3685(3) 0.0880(17) Uani 1 1 d DU . .
H16 H 1.2868 0.2189 0.3407 0.106 Uiso 1 1 calc R . .
C17 C 1.2299(5) 0.1696(4) 0.4235(4) 0.093(2) Uani 1 1 d DU . .
H17 H 1.2697 0.1414 0.4317 0.111 Uiso 1 1 calc R . .
C18 C 1.1653(5) 0.1633(4) 0.4670(3) 0.0875(19) Uani 1 1 d DU . .
H18 H 1.1623 0.1328 0.5054 0.105 Uiso 1 1 calc R . .
C19 C 1.1024(5) 0.2038(4) 0.4530(3) 0.0748(17) Uani 1 1 d DU . .
H19 H 1.0561 0.2000 0.4815 0.090 Uiso 1 1 calc R . .
C20 C 1.1714(5) 0.5324(4) 0.2613(3) 0.0444(12) Uani 1 1 d U . .
C21 C 1.1404(5) 0.5957(3) 0.2843(3) 0.0453(13) Uani 1 1 d U . .
C22 C 1.0402(5) 0.5783(4) 0.2767(3) 0.0512(13) Uani 1 1 d U . .
H22 H 0.9894 0.5261 0.2551 0.061 Uiso 1 1 calc R . .
C23 C 1.0163(6) 0.6404(4) 0.3021(3) 0.0713(17) Uani 1 1 d U . .
H23 H 0.9486 0.6308 0.2953 0.086 Uiso 1 1 calc R . .
C24 C 1.0929(6) 0.7163(4) 0.3374(3) 0.0711(17) Uani 1 1 d U . .
H24 H 1.0761 0.7567 0.3562 0.085 Uiso 1 1 calc R . .
C25 C 1.1889(6) 0.7328(4) 0.3449(4) 0.0745(18) Uani 1 1 d U . .
H25 H 1.2391 0.7848 0.3680 0.089 Uiso 1 1 calc R . .
C26 C 1.2159(6) 0.6733(4) 0.3188(3) 0.0640(16) Uani 1 1 d U . .
H26 H 1.2840 0.6851 0.3242 0.077 Uiso 1 1 calc R . .
C27 C 1.0204(4) 0.4319(3) 0.1121(3) 0.0282(10) Uani 1 1 d U . .
C28 C 0.5753(4) 0.0964(3) 0.1884(2) 0.0253(10) Uani 1 1 d U . .
C29 C 0.4846(4) 0.1122(3) 0.1574(2) 0.0240(10) Uani 1 1 d U . .
C30 C 0.4389(3) 0.0895(3) 0.0803(2) 0.0252(10) Uani 1 1 d U . .
H30 H 0.4606 0.0603 0.0499 0.030 Uiso 1 1 calc R . .
C31 C 0.4485(4) 0.1529(3) 0.2033(2) 0.0267(10) Uani 1 1 d U . .
C32 C 0.3736(4) 0.1746(3) 0.1706(2) 0.0289(10) Uani 1 1 d U . .
H32 H 0.3516 0.2036 0.2011 0.035 Uiso 1 1 calc R . .
C33 C 0.3297(4) 0.1539(3) 0.0927(2) 0.0272(10) Uani 1 1 d U . .
C34 C 0.2413(4) 0.1751(3) 0.0672(2) 0.0308(10) Uani 1 1 d U . .
C35 C 0.2644(4) 0.2616(3) 0.0691(3) 0.0370(11) Uani 1 1 d U . .
C36 C 0.3557(5) 0.3175(4) 0.0620(3) 0.0513(13) Uani 1 1 d U . .
H36 H 0.4042 0.2996 0.0550 0.062 Uiso 1 1 calc R . .
C37 C 0.3791(5) 0.4005(4) 0.0648(3) 0.0653(16) Uani 1 1 d U . .
H37 H 0.4404 0.4372 0.0577 0.078 Uiso 1 1 calc R . .
C38 C 0.3074(6) 0.4254(4) 0.0783(3) 0.0679(17) Uani 1 1 d U . .
H38 H 0.3219 0.4806 0.0831 0.082 Uiso 1 1 calc R . .
C39 C 0.2196(6) 0.3733(4) 0.0845(3) 0.0635(15) Uani 1 1 d U . .
H39 H 0.1728 0.3925 0.0930 0.076 Uiso 1 1 calc R . .
C40 C 0.1927(5) 0.2892(4) 0.0789(3) 0.0548(14) Uani 1 1 d U . .
H40 H 0.1286 0.2530 0.0817 0.066 Uiso 1 1 calc R . .
C41 C 0.4747(4) 0.1626(4) 0.2888(3) 0.0346(11) Uani 1 1 d U . .
C42 C 0.5189(4) 0.2449(4) 0.3368(3) 0.0404(11) Uani 1 1 d U . .
C43 C 0.5387(5) 0.3159(4) 0.3088(3) 0.0557(14) Uani 1 1 d U . .
H43 H 0.5287 0.3143 0.2570 0.067 Uiso 1 1 calc R . .
C44 C 0.5733(5) 0.3902(5) 0.3570(4) 0.0744(17) Uani 1 1 d U . .
H44 H 0.5839 0.4377 0.3376 0.089 Uiso 1 1 calc R . .
C45 C 0.5914(6) 0.3925(5) 0.4329(4) 0.0759(18) Uani 1 1 d U . .
H45 H 0.6161 0.4423 0.4656 0.091 Uiso 1 1 calc R . .
C46 C 0.5742(5) 0.3243(5) 0.4609(4) 0.0729(17) Uani 1 1 d U . .
H46 H 0.5871 0.3276 0.5130 0.088 Uiso 1 1 calc R . .
C47 C 0.5377(5) 0.2488(4) 0.4149(3) 0.0588(15) Uani 1 1 d U . .
H47 H 0.5260 0.2018 0.4355 0.071 Uiso 1 1 calc R . .
C48 C 0.8191(4) 0.0678(3) 0.4531(2) 0.0274(10) Uani 1 1 d U . .
C49 C 0.8220(4) 0.0547(3) 0.5336(2) 0.0240(9) Uani 1 1 d U . .
C50 C 0.9057(4) 0.0501(3) 0.5778(2) 0.0258(9) Uani 1 1 d U . .
H50 H 0.9600 0.0541 0.5581 0.031 Uiso 1 1 calc R . .
C51 C 0.9076(4) 0.0392(3) 0.6522(2) 0.0264(10) Uani 1 1 d U . .
C52 C 0.8284(4) 0.0332(3) 0.6819(2) 0.0262(10) Uani 1 1 d U . .
C53 C 0.7434(4) 0.0375(3) 0.6373(2) 0.0286(10) Uani 1 1 d U . .
H53 H 0.6891 0.0331 0.6572 0.034 Uiso 1 1 calc R . .
C54 C 0.7403(4) 0.0483(3) 0.5625(2) 0.0257(10) Uani 1 1 d U . .
C55 C 0.6470(4) 0.0477(3) 0.5112(2) 0.0297(10) Uani 1 1 d U . .
C56 C 0.5916(4) -0.0211(3) 0.4445(3) 0.0349(11) Uani 1 1 d U . .
C57 C 0.5926(4) -0.0962(4) 0.4451(3) 0.0479(13) Uani 1 1 d U . .
H57 H 0.6296 -0.1050 0.4878 0.057 Uiso 1 1 calc R . .
C58 C 0.5397(5) -0.1583(4) 0.3834(3) 0.0660(16) Uani 1 1 d U . .
H58 H 0.5402 -0.2092 0.3842 0.079 Uiso 1 1 calc R . .
C59 C 0.4855(5) -0.1438(4) 0.3196(3) 0.0647(17) Uani 1 1 d U . .
H59 H 0.4494 -0.1854 0.2774 0.078 Uiso 1 1 calc R . .
C60 C 0.4848(4) -0.0706(4) 0.3185(3) 0.0527(14) Uani 1 1 d U . .
H60 H 0.4497 -0.0613 0.2751 0.063 Uiso 1 1 calc R . .
C61 C 0.5350(4) -0.0096(4) 0.3804(3) 0.0400(12) Uani 1 1 d U . .
H61 H 0.5313 0.0401 0.3797 0.048 Uiso 1 1 calc R . .
C62 C 0.8262(4) 0.0111(3) 0.7599(2) 0.0310(10) Uani 1 1 d U . .
C63 C 0.8375(4) 0.0742(3) 0.8215(2) 0.0330(11) Uani 1 1 d U . .
C64 C 0.8719(5) 0.1551(4) 0.8162(3) 0.0510(13) Uani 1 1 d U . .
H64 H 0.8825 0.1710 0.7707 0.061 Uiso 1 1 calc R . .
C65 C 0.8909(5) 0.2128(4) 0.8772(3) 0.0679(17) Uani 1 1 d U . .
H65 H 0.9154 0.2677 0.8732 0.081 Uiso 1 1 calc R . .
C66 C 0.8741(5) 0.1901(4) 0.9435(3) 0.0690(17) Uani 1 1 d U . .
H66 H 0.8877 0.2297 0.9848 0.083 Uiso 1 1 calc R . .
C67 C 0.8380(5) 0.1108(4) 0.9499(3) 0.0638(16) Uani 1 1 d U . .
H67 H 0.8252 0.0958 0.9953 0.077 Uiso 1 1 calc R . .
C68 C 0.8199(5) 0.0514(4) 0.8891(3) 0.0514(14) Uani 1 1 d U . .
H68 H 0.7961 -0.0033 0.8939 0.062 Uiso 1 1 calc R . .
C69 C 0.7642(4) -0.2593(3) 0.1584(3) 0.0346(11) Uani 1 1 d U . .
C70 C 0.7544(4) -0.3455(3) 0.1430(3) 0.0341(10) Uani 1 1 d U . .
C71 C 0.8232(4) -0.3617(3) 0.1116(3) 0.0332(10) Uani 1 1 d U . .
H71 H 0.8746 -0.3192 0.0986 0.040 Uiso 1 1 calc R . .
C72 C 0.8167(4) -0.4396(3) 0.0992(3) 0.0312(10) Uani 1 1 d U . .
C73 C 0.7418(4) -0.5040(3) 0.1215(3) 0.0330(10) Uani 1 1 d U . .
C74 C 0.6736(4) -0.4873(3) 0.1526(3) 0.0392(11) Uani 1 1 d U . .
H74 H 0.6234 -0.5294 0.1669 0.047 Uiso 1 1 calc R . .
C75 C 0.6778(4) -0.4092(3) 0.1633(3) 0.0391(11) Uani 1 1 d U . .
C76 C 0.5965(5) -0.3991(4) 0.1929(3) 0.0506(13) Uani 1 1 d U . .
C77 C 0.6063(6) -0.3947(4) 0.2762(4) 0.0675(15) Uani 1 1 d U . .
C78 C 0.6968(6) -0.3710(4) 0.3254(4) 0.0817(17) Uani 1 1 d U . .
H78 H 0.7545 -0.3575 0.3074 0.098 Uiso 1 1 calc R . .
C79 C 0.7070(8) -0.3658(5) 0.4048(5) 0.115(2) Uani 1 1 d U . .
H79 H 0.7688 -0.3516 0.4395 0.138 Uiso 1 1 calc R . .
C80 C 0.6180(8) -0.3834(6) 0.4256(5) 0.110(2) Uani 1 1 d U . .
H80 H 0.6230 -0.3741 0.4771 0.132 Uiso 1 1 calc R . .
C81 C 0.5284(8) -0.4115(5) 0.3806(5) 0.104(2) Uani 1 1 d U . .
H81 H 0.4712 -0.4280 0.3994 0.125 Uiso 1 1 calc R . .
C82 C 0.5189(7) -0.4167(5) 0.3011(4) 0.0884(18) Uani 1 1 d U . .
H82 H 0.4557 -0.4343 0.2671 0.106 Uiso 1 1 calc R . .
C83 C 0.7459(4) -0.5854(3) 0.1230(3) 0.0373(11) Uani 1 1 d U . .
C84 C 0.6742(4) -0.6591(3) 0.0645(3) 0.0397(11) Uani 1 1 d U . .
C85 C 0.5994(4) -0.6570(4) 0.0080(3) 0.0478(13) Uani 1 1 d U . .
H85 H 0.5903 -0.6095 0.0067 0.057 Uiso 1 1 calc R . .
C86 C 0.5371(5) -0.7267(4) -0.0475(3) 0.0574(15) Uani 1 1 d U . .
H86 H 0.4847 -0.7268 -0.0848 0.069 Uiso 1 1 calc R . .
C87 C 0.5548(5) -0.7957(4) -0.0458(4) 0.0648(17) Uani 1 1 d U . .
H87 H 0.5154 -0.8416 -0.0836 0.078 Uiso 1 1 calc R . .
C88 C 0.6282(5) -0.7975(4) 0.0096(4) 0.0582(15) Uani 1 1 d U . .
H88 H 0.6383 -0.8447 0.0099 0.070 Uiso 1 1 calc R . .
C89 C 0.6881(5) -0.7304(4) 0.0657(3) 0.0502(14) Uani 1 1 d U . .
H89 H 0.7376 -0.7324 0.1043 0.060 Uiso 1 1 calc R . .
C90 C 0.3139(4) 0.0827(3) -0.0356(2) 0.0267(10) Uani 1 1 d U . .
C91 C 0.3618(4) 0.1094(3) 0.0479(2) 0.0253(10) Uani 1 1 d U . .
C92 C 1.0010(4) 0.0355(3) 0.6984(2) 0.0256(10) Uani 1 1 d U . .
C93 C 0.8870(4) -0.4575(3) 0.0611(3) 0.0304(10) Uani 1 1 d U . .
O4W O 0.0227(3) 0.1219(3) 0.1860(2) 0.0732(14) Uani 1 1 d U . .
H4C H 0.0695 0.1202 0.2170 0.110 Uiso 1 1 d R . .
H4D H 0.0028 0.0908 0.1453 0.110 Uiso 1 1 d R . .
O5W O 0.3778(4) 0.6625(3) 0.1885(3) 0.0884(16) Uani 1 1 d . . .
H5C H 0.3415 0.6295 0.2101 0.133 Uiso 1 1 d R . .
H5D H 0.4178 0.6460 0.1774 0.133 Uiso 1 1 d R . .

loop_
_atom_site_aniso_label
_atom_site_aniso_U_11
_atom_site_aniso_U_22
_atom_site_aniso_U_33
_atom_site_aniso_U_23
_atom_site_aniso_U_13
_atom_site_aniso_U_12
Cu1 0.0253(4) 0.0236(4) 0.0176(3) 0.0016(2) -0.0013(2) 0.0148(3)
Cu2 0.0295(4) 0.0341(4) 0.0203(3) -0.0036(2) -0.0052(2) 0.0231(3)
Cu3 0.0248(4) 0.0217(4) 0.0201(3) 0.0028(2) -0.0013(2) 0.0147(3)
Cu4 0.0353(4) 0.0528(5) 0.0177(3) 0.0047(3) 0.0021(2) 0.0342(4)
Cu5 0.0284(4) 0.0173(4) 0.0309(3) 0.0075(2) 0.0123(2) 0.0111(3)
O1 0.0324(16) 0.0316(16) 0.0208(13) 0.0077(12) 0.0043(12) 0.0195(14)
O2 0.0430(17) 0.0499(19) 0.0229(14) 0.0092(13) 0.0050(13) 0.0335(15)
O1W 0.126(4) 0.054(3) 0.097(3) 0.007(2) 0.057(3) 0.029(3)
O2W 0.036(2) 0.082(3) 0.051(2) 0.002(2) 0.0070(18) 0.002(2)
O3W 0.043(3) 0.032(3) 0.074(3) 0.0047(19) 0.010(2) 0.007(2)
O3 0.0355(16) 0.0352(16) 0.0260(14) -0.0031(12) -0.0076(12) 0.0239(13)
O4 0.0346(18) 0.045(2) 0.0289(16) -0.0081(14) -0.0065(13) 0.0309(16)
O5 0.043(2) 0.051(2) 0.0212(16) -0.0077(14) -0.0091(14) 0.0343(17)
O6 0.0359(18) 0.0326(18) 0.0245(14) 0.0015(13) -0.0055(13) 0.0246(15)
O7 0.0389(18) 0.0429(19) 0.0247(15) 0.0010(13) -0.0011(13) 0.0293(15)
O8 0.044(2) 0.076(2) 0.0254(16) -0.0042(16) -0.0023(14) 0.0441(19)
O9 0.0351(17) 0.0259(17) 0.0338(15) 0.0075(13) 0.0001(13) 0.0133(14)
O10 0.0405(16) 0.0296(16) 0.0271(14) 0.0095(12) 0.0073(12) 0.0130(13)
O11 0.044(2) 0.028(2) 0.0371(17) 0.0056(14) 0.0080(15) 0.0254(17)
O12 0.082(3) 0.042(2) 0.084(3) 0.0046(19) 0.050(2) 0.035(2)
O13 0.0384(18) 0.0299(18) 0.0420(16) 0.0039(14) 0.0189(14) 0.0191(15)
O14 0.040(2) 0.0269(19) 0.0515(18) 0.0034(15) 0.0211(15) 0.0155(17)
O15 0.0267(15) 0.0277(16) 0.0201(13) 0.0055(12) 0.0039(11) 0.0169(13)
O16 0.0205(17) 0.0209(17) 0.0229(14) 0.0041(12) 0.0013(12) 0.0125(14)
O17 0.038(2) 0.062(3) 0.046(2) 0.0114(18) 0.0078(16) 0.035(2)
O18 0.068(3) 0.035(2) 0.0346(18) 0.0144(16) 0.0193(16) 0.032(2)
O19 0.0426(19) 0.0257(18) 0.0365(16) 0.0123(14) 0.0157(14) 0.0153(15)
O20 0.043(2) 0.0261(19) 0.0349(17) 0.0104(14) 0.0068(15) 0.0143(16)
O21 0.046(3) 0.052(3) 0.098(3) 0.021(2) 0.014(2) 0.010(2)
O22 0.057(2) 0.059(3) 0.0375(19) 0.0055(17) 0.0156(17) 0.019(2)
O23 0.054(3) 0.061(3) 0.087(3) 0.013(2) 0.027(2) 0.037(2)
O24 0.067(3) 0.039(2) 0.063(2) 0.0134(18) 0.009(2) 0.030(2)
O25 0.028(2) 0.050(2) 0.047(2) 0.0126(17) 0.0048(16) 0.0197(19)
O26 0.060(2) 0.050(2) 0.0379(19) 0.0165(18) 0.0070(17) 0.026(2)
N1 0.034(3) 0.021(2) 0.025(2) -0.0017(17) -0.0025(17) 0.014(2)
N2 0.047(3) 0.024(3) 0.046(3) -0.007(2) 0.008(2) 0.013(2)
C1 0.048(3) 0.037(3) 0.036(2) 0.003(2) 0.004(2) 0.022(2)
C2 0.059(3) 0.035(3) 0.050(3) 0.004(2) 0.006(2) 0.021(2)
C3 0.048(2) 0.035(2) 0.031(2) 0.0037(18) 0.0005(18) 0.0220(19)
C4 0.064(3) 0.044(3) 0.052(3) -0.015(2) 0.011(2) 0.018(3)
C5 0.070(4) 0.045(3) 0.050(3) -0.012(2) 0.009(3) 0.009(3)
C6 0.0316(19) 0.0252(19) 0.0282(18) 0.0044(16) 0.0114(16) 0.0171(16)
C7 0.0323(19) 0.0256(19) 0.0304(18) 0.0087(16) 0.0100(15) 0.0178(16)
C8 0.031(2) 0.027(2) 0.0305(18) 0.0082(16) 0.0087(16) 0.0164(17)
C9 0.037(2) 0.027(2) 0.0353(19) 0.0101(16) 0.0143(16) 0.0175(17)
C10 0.041(2) 0.026(2) 0.0400(19) 0.0106(16) 0.0141(17) 0.0156(17)
C11 0.041(2) 0.030(2) 0.0343(18) 0.0053(17) 0.0068(17) 0.0143(18)
C12 0.036(2) 0.0280(19) 0.0329(18) 0.0080(16) 0.0095(16) 0.0189(17)
C13 0.043(2) 0.033(2) 0.042(2) 0.0081(18) -0.0002(19) 0.0138(19)
C14 0.055(2) 0.041(2) 0.052(2) 0.008(2) -0.009(2) 0.019(2)
C15 0.068(3) 0.055(2) 0.070(2) -0.001(2) -0.013(2) 0.029(2)
C16 0.080(3) 0.072(3) 0.099(3) -0.010(3) -0.017(3) 0.043(2)
C17 0.091(3) 0.064(3) 0.103(3) 0.000(3) -0.025(3) 0.040(3)
C18 0.087(3) 0.058(3) 0.090(3) 0.015(3) -0.022(3) 0.025(3)
C19 0.072(3) 0.054(3) 0.074(3) 0.014(2) -0.018(2) 0.021(2)
C20 0.050(2) 0.035(2) 0.044(2) 0.0137(18) 0.0115(19) 0.013(2)
C21 0.060(2) 0.030(2) 0.042(2) 0.0113(18) 0.0139(19) 0.015(2)
C22 0.066(2) 0.035(2) 0.053(2) 0.0052(19) 0.016(2) 0.022(2)
C23 0.083(3) 0.055(3) 0.073(3) 0.008(3) 0.018(3) 0.028(3)
C24 0.098(4) 0.043(3) 0.069(3) 0.003(3) 0.019(3) 0.030(3)
C25 0.093(3) 0.042(3) 0.068(3) 0.005(2) 0.013(3) 0.015(3)
C26 0.078(3) 0.040(3) 0.059(3) 0.008(2) 0.014(2) 0.013(3)
C27 0.036(2) 0.024(2) 0.036(2) 0.0109(17) 0.0159(17) 0.0204(18)
C28 0.028(2) 0.031(2) 0.0207(18) 0.0016(16) -0.0007(16) 0.0204(17)
C29 0.028(2) 0.030(2) 0.0205(17) 0.0029(16) 0.0009(15) 0.0218(17)
C30 0.028(2) 0.033(2) 0.0197(17) 0.0003(16) 0.0016(15) 0.0222(17)
C31 0.031(2) 0.034(2) 0.0222(17) 0.0030(16) 0.0021(15) 0.0232(17)
C32 0.0342(19) 0.0346(19) 0.0261(17) 0.0009(16) 0.0034(16) 0.0258(17)
C33 0.0293(19) 0.034(2) 0.0255(17) 0.0067(16) 0.0019(15) 0.0231(17)
C34 0.037(2) 0.040(2) 0.0270(18) 0.0060(17) 0.0059(17) 0.0287(18)
C35 0.042(2) 0.042(2) 0.039(2) 0.0075(18) 0.0051(18) 0.0311(19)
C36 0.049(2) 0.043(2) 0.064(2) 0.005(2) 0.001(2) 0.028(2)
C37 0.061(3) 0.050(3) 0.080(3) 0.005(3) 0.003(3) 0.027(3)
C38 0.071(3) 0.049(3) 0.079(3) -0.003(3) 0.002(3) 0.034(3)
C39 0.066(3) 0.057(3) 0.079(3) 0.004(3) 0.013(3) 0.043(3)
C40 0.056(3) 0.051(3) 0.067(3) 0.010(2) 0.014(2) 0.034(2)
C41 0.039(2) 0.043(2) 0.0284(19) 0.0005(18) 0.0037(17) 0.0276(19)
C42 0.045(2) 0.047(2) 0.0308(19) -0.0053(18) 0.0030(17) 0.0279(19)
C43 0.060(2) 0.049(2) 0.047(2) -0.010(2) 0.000(2) 0.023(2)
C44 0.077(3) 0.059(3) 0.071(3) -0.013(2) 0.000(3) 0.027(3)
C45 0.075(3) 0.064(3) 0.067(3) -0.029(3) 0.001(3) 0.024(3)
C46 0.074(3) 0.072(3) 0.054(3) -0.021(2) 0.004(2) 0.026(3)
C47 0.064(3) 0.062(3) 0.041(2) -0.013(2) 0.004(2) 0.028(2)
C48 0.0260(19) 0.039(2) 0.0228(17) 0.0080(16) 0.0035(15) 0.0201(17)
C49 0.0247(19) 0.034(2) 0.0227(17) 0.0109(15) 0.0083(15) 0.0197(17)
C50 0.0264(19) 0.040(2) 0.0217(17) 0.0088(16) 0.0057(15) 0.0246(16)
C51 0.032(2) 0.036(2) 0.0233(17) 0.0082(16) 0.0061(15) 0.0260(17)
C52 0.033(2) 0.035(2) 0.0207(17) 0.0103(16) 0.0092(16) 0.0221(17)
C53 0.0292(19) 0.038(2) 0.0281(17) 0.0128(16) 0.0109(15) 0.0217(17)
C54 0.0254(19) 0.035(2) 0.0254(17) 0.0115(16) 0.0056(15) 0.0211(17)
C55 0.027(2) 0.041(2) 0.0306(19) 0.0176(17) 0.0111(16) 0.0198(18)
C56 0.028(2) 0.043(2) 0.0351(19) 0.0131(18) 0.0074(16) 0.0164(18)
C57 0.037(2) 0.051(2) 0.047(2) 0.0105(19) 0.0007(18) 0.015(2)
C58 0.055(3) 0.053(3) 0.072(3) 0.004(3) 0.006(2) 0.012(3)
C59 0.043(3) 0.065(3) 0.060(3) -0.005(3) 0.007(2) 0.004(3)
C60 0.037(2) 0.062(3) 0.046(2) 0.009(2) 0.005(2) 0.012(2)
C61 0.029(2) 0.050(2) 0.038(2) 0.0125(18) 0.0028(17) 0.0158(19)
C62 0.039(2) 0.036(2) 0.0284(19) 0.0106(17) 0.0128(16) 0.0236(18)
C63 0.046(2) 0.033(2) 0.0298(19) 0.0088(17) 0.0148(17) 0.0241(19)
C64 0.069(2) 0.043(2) 0.042(2) 0.0083(19) 0.023(2) 0.021(2)
C65 0.087(3) 0.042(3) 0.064(3) -0.001(2) 0.023(3) 0.018(3)
C66 0.088(3) 0.051(3) 0.058(3) -0.012(3) 0.020(3) 0.025(3)
C67 0.089(3) 0.052(3) 0.046(3) 0.001(2) 0.030(2) 0.023(3)
C68 0.076(3) 0.039(3) 0.039(2) 0.005(2) 0.025(2) 0.021(2)
C69 0.046(2) 0.031(2) 0.039(2) 0.0043(19) 0.0141(19) 0.027(2)
C70 0.047(2) 0.030(2) 0.0378(19) 0.0076(17) 0.0177(17) 0.0255(18)
C71 0.043(2) 0.028(2) 0.0393(19) 0.0112(17) 0.0174(17) 0.0215(18)
C72 0.040(2) 0.028(2) 0.0377(19) 0.0088(17) 0.0178(17) 0.0213(18)
C73 0.042(2) 0.027(2) 0.0419(19) 0.0090(17) 0.0194(17) 0.0227(18)
C74 0.047(2) 0.034(2) 0.0481(19) 0.0113(17) 0.0252(17) 0.0213(18)
C75 0.050(2) 0.035(2) 0.0462(19) 0.0081(18) 0.0245(17) 0.0267(18)
C76 0.063(2) 0.039(2) 0.060(2) 0.006(2) 0.029(2) 0.027(2)
C77 0.078(3) 0.056(3) 0.076(3) 0.008(2) 0.041(2) 0.028(2)
C78 0.093(3) 0.064(3) 0.075(3) 0.002(2) 0.035(2) 0.017(3)
C79 0.123(4) 0.087(4) 0.102(4) 0.000(3) 0.029(3) 0.015(4)
C80 0.125(4) 0.087(4) 0.097(4) -0.010(3) 0.047(3) 0.023(4)
C81 0.113(4) 0.090(4) 0.104(3) 0.005(3) 0.056(3) 0.028(3)
C82 0.099(3) 0.079(3) 0.092(3) 0.012(3) 0.047(3) 0.034(3)
C83 0.042(2) 0.032(2) 0.050(2) 0.0130(18) 0.0244(18) 0.0209(18)
C84 0.043(2) 0.029(2) 0.055(2) 0.0127(18) 0.0241(18) 0.0172(19)
C85 0.046(2) 0.037(2) 0.064(2) 0.011(2) 0.023(2) 0.017(2)
C86 0.048(3) 0.049(3) 0.068(3) 0.010(2) 0.022(2) 0.010(3)
C87 0.057(3) 0.043(3) 0.077(3) -0.005(3) 0.030(3) 0.002(3)
C88 0.056(3) 0.036(3) 0.081(3) 0.008(2) 0.028(2) 0.015(2)
C89 0.049(3) 0.035(3) 0.070(3) 0.010(2) 0.026(2) 0.017(2)
C90 0.026(2) 0.033(2) 0.0227(19) 0.0014(18) 0.0012(17) 0.0175(19)
C91 0.030(2) 0.031(2) 0.0203(17) 0.0021(16) 0.0018(16) 0.0217(17)
C92 0.029(2) 0.040(2) 0.0197(19) 0.0107(17) 0.0079(16) 0.0256(19)
C93 0.041(2) 0.025(2) 0.040(2) 0.0153(18) 0.0185(18) 0.0234(19)
O4W 0.063(3) 0.064(3) 0.094(3) 0.016(3) 0.022(2) 0.028(3)
O5W 0.069(3) 0.093(4) 0.119(4) 0.040(3) 0.037(3) 0.041(3)

loop_
_atom_type_symbol
_atom_type_description
_atom_type_scat_dispersion_real
_atom_type_scat_dispersion_imag
_atom_type_scat_source
C C 0.0033 0.0016 'International Tables Vol C Tables 4.2.6.8 and 6.1.1.4'
H H 0.0000 0.0000 'International Tables Vol C Tables 4.2.6.8 and 6.1.1.4'
N N 0.0061 0.0033 'International Tables Vol C Tables 4.2.6.8 and 6.1.1.4'
O O 0.0106 0.0060 'International Tables Vol C Tables 4.2.6.8 and 6.1.1.4'
Cu Cu 0.3201 1.2651 'International Tables Vol C Tables 4.2.6.8 and 6.1.1.4'

loop_
_geom_angle_atom_site_label_1
_geom_angle_atom_site_label_2
_geom_angle_atom_site_label_3
_geom_angle
_geom_angle_site_symmetry_1
_geom_angle_site_symmetry_3
_geom_angle_publ_flag
O15 Cu1 N1 170.43(15) . . ?
O15 Cu1 O3 92.47(13) . . ?
N1 Cu1 O3 86.39(15) . . ?
O15 Cu1 O1 94.35(13) . . ?
N1 Cu1 O1 91.80(14) . . ?
O3 Cu1 O1 146.58(14) . . ?
O15 Cu1 O10 79.98(13) . . ?
N1 Cu1 O10 92.32(15) . . ?
O3 Cu1 O10 119.71(12) . . ?
O1 Cu1 O10 93.70(12) . . ?
O5 Cu2 O4 87.07(13) 2_655 . ?
O5 Cu2 O16 94.64(13) 2_655 . ?
O4 Cu2 O16 172.37(14) . . ?
O5 Cu2 O15 147.64(14) 2_655 . ?
O4 Cu2 O15 92.05(13) . . ?
O16 Cu2 O15 82.53(12) . . ?
O5 Cu2 O9 112.14(14) 2_655 . ?
O4 Cu2 O9 96.08(14) . . ?
O16 Cu2 O9 90.17(13) . . ?
O15 Cu2 O9 100.13(12) . . ?
O5 Cu2 Cu4 131.75(11) 2_655 . ?
O4 Cu2 Cu4 133.30(9) . . ?
O16 Cu2 Cu4 41.79(8) . . ?
O15 Cu2 Cu4 41.32(9) . . ?
O9 Cu2 Cu4 91.47(8) . . ?
O11 Cu3 O6 87.65(14) . 2_655 ?
O11 Cu3 O7 87.19(14) . 2_756 ?
O6 Cu3 O7 169.66(14) 2_655 2_756 ?
O11 Cu3 O16 166.28(14) . . ?
O6 Cu3 O16 94.06(13) 2_655 . ?
O7 Cu3 O16 93.08(13) 2_756 . ?
O11 Cu3 O2W 97.38(16) . . ?
O6 Cu3 O2W 88.10(13) 2_655 . ?
O7 Cu3 O2W 83.68(13) 2_756 . ?
O16 Cu3 O2W 96.29(15) . . ?
O8 Cu4 O2 85.24(14) 2_756 . ?
O8 Cu4 O15 178.88(16) 2_756 . ?
O2 Cu4 O15 94.71(13) . . ?
O8 Cu4 O16 95.02(13) 2_756 . ?
O2 Cu4 O16 179.62(16) . . ?
O15 Cu4 O16 85.04(12) . . ?
O8 Cu4 O1W 97.12(19) 2_756 . ?
O2 Cu4 O1W 87.75(15) . . ?
O15 Cu4 O1W 83.99(17) . . ?
O16 Cu4 O1W 91.93(14) . . ?
O8 Cu4 Cu2 135.87(10) 2_756 . ?
O2 Cu4 Cu2 138.16(11) . . ?
O15 Cu4 Cu2 44.02(8) . . ?
O16 Cu4 Cu2 41.63(9) . . ?
O1W Cu4 Cu2 93.02(13) . . ?
O20 Cu5 O14 90.27(15) . 2_755 ?
O20 Cu5 O13 87.30(14) . 1_565 ?
O14 Cu5 O13 168.18(14) 2_755 1_565 ?
O20 Cu5 O19 167.98(14) . 2_765 ?
O14 Cu5 O19 87.66(14) 2_755 2_765 ?
O13 Cu5 O19 92.32(14) 1_565 2_765 ?
O20 Cu5 O3W 98.84(14) . . ?
O14 Cu5 O3W 101.15(15) 2_755 . ?
O13 Cu5 O3W 90.65(15) 1_565 . ?
O19 Cu5 O3W 93.17(14) 2_765 . ?
O20 Cu5 Cu5 85.86(10) . 2_765 ?
O14 Cu5 Cu5 86.70(10) 2_755 2_765 ?
O13 Cu5 Cu5 81.60(10) 1_565 2_765 ?
O19 Cu5 Cu5 82.21(10) 2_765 2_765 ?
O3W Cu5 Cu5 170.77(12) . 2_765 ?
C48 O1 Cu1 130.1(3) . . ?
C48 O2 Cu4 127.7(3) . . ?
Cu4 O1W H1C 114.9 . . ?
Cu4 O1W H1D 117.3 . . ?
H1C O1W H1D 117.2 . . ?
Cu3 O2W H2C 97.3 . . ?
Cu3 O2W H2D 135.8 . . ?
H2C O2W H2D 115.9 . . ?
Cu5 O3W H3C 107.6 . . ?
Cu5 O3W H3D 121.4 . . ?
H3C O3W H3D 115.9 . . ?
C28 O3 Cu1 135.1(3) . . ?
C28 O4 Cu2 126.2(3) . . ?
C90 O5 Cu2 133.0(3) . 2_655 ?
C90 O6 Cu3 134.6(3) . 2_655 ?
C92 O7 Cu3 133.7(3) . 2_756 ?
C92 O8 Cu4 129.9(3) . 2_756 ?
C6 O9 Cu2 119.9(3) . . ?
C6 O10 Cu1 106.2(3) . . ?
C69 O11 Cu3 115.6(3) . . ?
C93 O13 Cu5 125.7(3) . 1_545 ?
C93 O14 Cu5 119.8(3) . 2_755 ?
Cu1 O15 Cu4 108.36(14) . . ?
Cu1 O15 Cu2 107.79(14) . . ?
Cu4 O15 Cu2 94.66(13) . . ?
Cu1 O15 H15A 114.7 . . ?
Cu4 O15 H15A 114.7 . . ?
Cu2 O15 H15A 114.7 . . ?
Cu3 O16 Cu2 126.53(14) . . ?
Cu3 O16 Cu4 112.92(14) . . ?
Cu2 O16 Cu4 96.57(13) . . ?
Cu3 O16 H16A 106.4 . . ?
Cu2 O16 H16A 106.4 . . ?
Cu4 O16 H16A 106.4 . . ?
C27 O19 Cu5 124.7(3) . 2_765 ?
C27 O20 Cu5 120.8(3) . . ?
C1 N1 C3 105.0(4) . . ?
C1 N1 Cu1 130.8(4) . . ?
C3 N1 Cu1 124.2(3) . . ?
C1 N2 C2 107.1(4) . . ?
C1 N2 C4 125.6(5) . . ?
C2 N2 C4 127.3(5) . . ?
N1 C1 N2 111.7(5) . . ?
N1 C1 H1 124.1 . . ?
N2 C1 H1 124.1 . . ?
C3 C2 N2 107.3(5) . . ?
C3 C2 H2 126.4 . . ?
N2 C2 H2 126.4 . . ?
C2 C3 N1 108.9(5) . . ?
C2 C3 H3 125.6 . . ?
N1 C3 H3 125.6 . . ?
N2 C4 C5 112.5(5) . . ?
N2 C4 H4A 109.1 . . ?
C5 C4 H4A 109.1 . . ?
N2 C4 H4B 109.1 . . ?
C5 C4 H4B 109.1 . . ?
H4A C4 H4B 107.8 . . ?
C5 C5 C4 117.1(7) 2_766 . ?
C5 C5 H5A 108.0 2_766 . ?
C4 C5 H5A 108.0 . . ?
C5 C5 H5B 108.0 2_766 . ?
C4 C5 H5B 108.0 . . ?
H5A C5 H5B 107.3 . . ?
O10 C6 O9 124.9(4) . . ?
O10 C6 C7 117.3(4) . . ?
O9 C6 C7 117.7(4) . . ?
C8 C7 C12 118.2(5) . . ?
C8 C7 C6 120.3(4) . . ?
C12 C7 C6 121.3(4) . . ?
C7 C8 C9 122.7(4) . . ?
C7 C8 H8 118.7 . . ?
C9 C8 H8 118.7 . . ?
C8 C9 C10 118.8(4) . . ?
C8 C9 C27 120.2(4) . . ?
C10 C9 C27 121.0(5) . . ?
C11 C10 C9 118.5(5) . . ?
C11 C10 C20 115.9(4) . . ?
C9 C10 C20 125.6(4) . . ?
C12 C11 C10 122.7(4) . . ?
C12 C11 H11 118.7 . . ?
C10 C11 H11 118.7 . . ?
C11 C12 C7 119.1(4) . . ?
C11 C12 C13 117.3(4) . . ?
C7 C12 C13 123.5(5) . . ?
O22 C13 C14 122.9(5) . . ?
O22 C13 C12 118.5(5) . . ?
C14 C13 C12 117.8(5) . . ?
C19 C14 C15 121.5(5) . . ?
C19 C14 C13 118.2(5) . . ?
C15 C14 C13 120.1(5) . . ?
C14 C15 C16 119.3(5) . . ?
C14 C15 H15 120.4 . . ?
C16 C15 H15 120.4 . . ?
C17 C16 C15 118.6(5) . . ?
C17 C16 H16 120.7 . . ?
C15 C16 H16 120.7 . . ?
C18 C17 C16 123.4(5) . . ?
C18 C17 H17 118.3 . . ?
C16 C17 H17 118.3 . . ?
C17 C18 C19 118.4(5) . . ?
C17 C18 H18 120.8 . . ?
C19 C18 H18 120.8 . . ?
C14 C19 C18 118.8(5) . . ?
C14 C19 H19 120.6 . . ?
C18 C19 H19 120.6 . . ?
O21 C20 C21 122.5(6) . . ?
O21 C20 C10 117.6(6) . . ?
C21 C20 C10 119.2(5) . . ?
C22 C21 C26 120.2(6) . . ?
C22 C21 C20 121.3(6) . . ?
C26 C21 C20 118.3(6) . . ?
C21 C22 C23 118.4(6) . . ?
C21 C22 H22 120.8 . . ?
C23 C22 H22 120.8 . . ?
C24 C23 C22 120.0(7) . . ?
C24 C23 H23 120.0 . . ?
C22 C23 H23 120.0 . . ?
C25 C24 C23 121.5(8) . . ?
C25 C24 H24 119.2 . . ?
C23 C24 H24 119.2 . . ?
C24 C25 C26 120.3(7) . . ?
C24 C25 H25 119.8 . . ?
C26 C25 H25 119.8 . . ?
C25 C26 C21 119.5(7) . . ?
C25 C26 H26 120.3 . . ?
C21 C26 H26 120.3 . . ?
O19 C27 O20 126.0(4) . . ?
O19 C27 C9 116.7(4) . . ?
O20 C27 C9 117.3(4) . . ?
O4 C28 O3 126.5(4) . . ?
O4 C28 C29 118.9(4) . . ?
O3 C28 C29 114.5(4) . . ?
C30 C29 C31 119.0(4) . . ?
C30 C29 C28 119.0(4) . . ?
C31 C29 C28 121.9(4) . . ?
C91 C30 C29 121.4(4) . . ?
C91 C30 H30 119.3 . . ?
C29 C30 H30 119.3 . . ?
C32 C31 C29 119.4(4) . . ?
C32 C31 C41 116.7(4) . . ?
C29 C31 C41 123.2(4) . . ?
C31 C32 C33 121.5(5) . . ?
C31 C32 H32 119.3 . . ?
C33 C32 H32 119.3 . . ?
C91 C33 C32 118.9(4) . . ?
C91 C33 C34 126.2(4) . . ?
C32 C33 C34 114.5(4) . . ?
O25 C34 C35 123.4(5) . . ?
O25 C34 C33 118.3(5) . . ?
C35 C34 C33 117.7(5) . . ?
C36 C35 C40 118.0(6) . . ?
C36 C35 C34 122.1(5) . . ?
C40 C35 C34 120.0(6) . . ?
C35 C36 C37 122.6(6) . . ?
C35 C36 H36 118.7 . . ?
C37 C36 H36 118.7 . . ?
C38 C37 C36 117.2(7) . . ?
C38 C37 H37 121.4 . . ?
C36 C37 H37 121.4 . . ?
C39 C38 C37 121.3(7) . . ?
C39 C38 H38 119.3 . . ?
C37 C38 H38 119.3 . . ?
C38 C39 C40 122.5(7) . . ?
C38 C39 H39 118.7 . . ?
C40 C39 H39 118.7 . . ?
C35 C40 C39 118.3(6) . . ?
C35 C40 H40 120.8 . . ?
C39 C40 H40 120.8 . . ?
O26 C41 C42 121.7(5) . . ?
O26 C41 C31 117.3(5) . . ?
C42 C41 C31 120.3(5) . . ?
C43 C42 C47 119.0(5) . . ?
C43 C42 C41 124.0(5) . . ?
C47 C42 C41 117.0(5) . . ?
C42 C43 C44 120.8(6) . . ?
C42 C43 H43 119.6 . . ?
C44 C43 H43 119.6 . . ?
C45 C44 C43 119.2(7) . . ?
C45 C44 H44 120.4 . . ?
C43 C44 H44 120.4 . . ?
C46 C45 C44 120.6(7) . . ?
C46 C45 H45 119.7 . . ?
C44 C45 H45 119.7 . . ?
C45 C46 C47 122.1(7) . . ?
C45 C46 H46 118.9 . . ?
C47 C46 H46 118.9 . . ?
C46 C47 C42 118.2(7) . . ?
C46 C47 H47 120.9 . . ?
C42 C47 H47 120.9 . . ?
O1 C48 O2 128.1(4) . . ?
O1 C48 C49 116.4(4) . . ?
O2 C48 C49 115.5(4) . . ?
C50 C49 C54 120.8(4) . . ?
C50 C49 C48 120.0(4) . . ?
C54 C49 C48 119.2(4) . . ?
C49 C50 C51 119.1(5) . . ?
C49 C50 H50 120.4 . . ?
C51 C50 H50 120.4 . . ?
C52 C51 C50 121.1(4) . . ?
C52 C51 C92 121.7(4) . . ?
C50 C51 C92 117.2(4) . . ?
C51 C52 C53 120.0(4) . . ?
C51 C52 C62 120.1(4) . . ?
C53 C52 C62 119.5(4) . . ?
C54 C53 C52 119.6(5) . . ?
C54 C53 H53 120.2 . . ?
C52 C53 H53 120.2 . . ?
C49 C54 C53 119.4(4) . . ?
C49 C54 C55 119.5(4) . . ?
C53 C54 C55 121.0(4) . . ?
O17 C55 C56 122.3(5) . . ?
O17 C55 C54 121.3(5) . . ?
C56 C55 C54 116.3(5) . . ?
C57 C56 C61 118.5(5) . . ?
C57 C56 C55 122.4(4) . . ?
C61 C56 C55 119.1(5) . . ?
C58 C57 C56 120.9(6) . . ?
C58 C57 H57 119.6 . . ?
C56 C57 H57 119.6 . . ?
C57 C58 C59 118.9(7) . . ?
C57 C58 H58 120.6 . . ?
C59 C58 H58 120.6 . . ?
C60 C59 C58 120.5(6) . . ?
C60 C59 H59 119.7 . . ?
C58 C59 H59 119.7 . . ?
C59 C60 C61 120.6(6) . . ?
C59 C60 H60 119.7 . . ?
C61 C60 H60 119.7 . . ?
C60 C61 C56 120.5(6) . . ?
C60 C61 H61 119.8 . . ?
C56 C61 H61 119.8 . . ?
O18 C62 C63 122.8(4) . . ?
O18 C62 C52 119.1(4) . . ?
C63 C62 C52 118.1(5) . . ?
C64 C63 C68 118.9(5) . . ?
C64 C63 C62 122.4(4) . . ?
C68 C63 C62 118.5(5) . . ?
C65 C64 C63 120.7(5) . . ?
C65 C64 H64 119.7 . . ?
C63 C64 H64 119.7 . . ?
C66 C65 C64 120.1(6) . . ?
C66 C65 H65 119.9 . . ?
C64 C65 H65 119.9 . . ?
C67 C66 C65 120.6(6) . . ?
C67 C66 H66 119.7 . . ?
C65 C66 H66 119.7 . . ?
C66 C67 C68 120.3(6) . . ?
C66 C67 H67 119.9 . . ?
C68 C67 H67 119.9 . . ?
C63 C68 C67 119.4(6) . . ?
C63 C68 H68 120.3 . . ?
C67 C68 H68 120.3 . . ?
O12 C69 O11 125.5(5) . . ?
O12 C69 C70 117.2(5) . . ?
O11 C69 C70 117.3(5) . . ?
C71 C70 C75 119.4(5) . . ?
C71 C70 C69 120.7(5) . . ?
C75 C70 C69 119.9(5) . . ?
C72 C71 C70 121.2(5) . . ?
C72 C71 H71 119.4 . . ?
C70 C71 H71 119.4 . . ?
C71 C72 C73 120.0(5) . . ?
C71 C72 C93 120.9(5) . . ?
C73 C72 C93 119.1(5) . . ?
C74 C73 C72 118.2(5) . . ?
C74 C73 C83 120.2(5) . . ?
C72 C73 C83 120.9(5) . . ?
C73 C74 C75 122.1(5) . . ?
C73 C74 H74 119.0 . . ?
C75 C74 H74 119.0 . . ?
C74 C75 C70 119.0(5) . . ?
C74 C75 C76 117.6(5) . . ?
C70 C75 C76 123.4(5) . . ?
O23 C76 C75 120.9(5) . . ?
O23 C76 C77 121.3(6) . . ?
C75 C76 C77 117.3(6) . . ?
C78 C77 C82 120.6(7) . . ?
C78 C77 C76 121.2(7) . . ?
C82 C77 C76 118.2(7) . . ?
C77 C78 C79 121.6(8) . . ?
C77 C78 H78 119.2 . . ?
C79 C78 H78 119.2 . . ?
C80 C79 C78 114.4(9) . . ?
C80 C79 H79 122.8 . . ?
C78 C79 H79 122.8 . . ?
C81 C80 C79 126.3(9) . . ?
C81 C80 H80 116.8 . . ?
C79 C80 H80 116.8 . . ?
C80 C81 C82 118.5(9) . . ?
C80 C81 H81 120.8 . . ?
C82 C81 H81 120.8 . . ?
C77 C82 C81 118.1(8) . . ?
C77 C82 H82 120.9 . . ?
C81 C82 H82 120.9 . . ?
O24 C83 C84 121.4(5) . . ?
O24 C83 C73 117.1(5) . . ?
C84 C83 C73 121.4(5) . . ?
C85 C84 C89 119.9(5) . . ?
C85 C84 C83 121.9(5) . . ?
C89 C84 C83 118.1(5) . . ?
C84 C85 C86 119.7(6) . . ?
C84 C85 H85 120.2 . . ?
C86 C85 H85 120.2 . . ?
C87 C86 C85 118.9(6) . . ?
C87 C86 H86 120.5 . . ?
C85 C86 H86 120.5 . . ?
C88 C87 C86 121.2(6) . . ?
C88 C87 H87 119.4 . . ?
C86 C87 H87 119.4 . . ?
C87 C88 C89 120.6(7) . . ?
C87 C88 H88 119.7 . . ?
C89 C88 H88 119.7 . . ?
C88 C89 C84 119.6(6) . . ?
C88 C89 H89 120.2 . . ?
C84 C89 H89 120.2 . . ?
O6 C90 O5 127.6(4) . . ?
O6 C90 C91 116.8(4) . . ?
O5 C90 C91 115.5(4) . . ?
C30 C91 C33 119.7(4) . . ?
C30 C91 C90 119.4(4) . . ?
C33 C91 C90 120.9(4) . . ?
O7 C92 O8 127.6(4) . . ?
O7 C92 C51 117.8(4) . . ?
O8 C92 C51 114.7(4) . . ?
O13 C93 O14 125.9(5) . . ?
O13 C93 C72 115.9(5) . . ?
O14 C93 C72 118.2(5) . . ?
H4C O4W H4D 116.0 . . ?
H5C O5W H5D 108.3 . . ?

loop_
_geom_bond_atom_site_label_1
_geom_bond_atom_site_label_2
_geom_bond_distance
_geom_bond_site_symmetry_2
_geom_bond_publ_flag
Cu1 O15 1.941(3) . ?
Cu1 N1 1.942(4) . ?
Cu1 O3 1.958(3) . ?
Cu1 O1 1.970(3) . ?
Cu1 O10 2.322(4) . ?
Cu2 O5 1.922(3) 2_655 ?
Cu2 O4 1.954(3) . ?
Cu2 O16 1.973(3) . ?
Cu2 O15 2.057(3) . ?
Cu2 O9 2.132(3) . ?
Cu2 Cu4 2.9509(7) . ?
Cu3 O11 1.942(3) . ?
Cu3 O6 1.948(3) 2_655 ?
Cu3 O7 1.962(3) 2_756 ?
Cu3 O16 1.967(3) . ?
Cu3 O2W 2.355(4) . ?
Cu4 O8 1.897(4) 2_756 ?
Cu4 O2 1.946(3) . ?
Cu4 O15 1.955(3) . ?
Cu4 O16 1.980(3) . ?
Cu4 O1W 2.383(5) . ?
Cu5 O20 1.957(3) . ?
Cu5 O14 1.957(4) 2_755 ?
Cu5 O13 1.966(3) 1_565 ?
Cu5 O19 1.970(3) 2_765 ?
Cu5 O3W 2.152(3) . ?
Cu5 Cu5 2.6460(12) 2_765 ?
O1 C48 1.246(6) . ?
O2 C48 1.250(6) . ?
O1W H1C 0.8199 . ?
O1W H1D 0.8200 . ?
O2W H2C 0.8200 . ?
O2W H2D 0.8200 . ?
O3W H3C 0.8203 . ?
O3W H3D 0.8200 . ?
O3 C28 1.265(5) . ?
O4 C28 1.245(6) . ?
O5 C90 1.252(6) . ?
O5 Cu2 1.922(3) 2_655 ?
O6 C90 1.251(6) . ?
O6 Cu3 1.948(3) 2_655 ?
O7 C92 1.234(5) . ?
O7 Cu3 1.962(3) 2_756 ?
O8 C92 1.252(6) . ?
O8 Cu4 1.897(4) 2_756 ?
O9 C6 1.262(5) . ?
O10 C6 1.254(5) . ?
O11 C69 1.253(6) . ?
O12 C69 1.236(6) . ?
O13 C93 1.257(6) . ?
O13 Cu5 1.966(3) 1_545 ?
O14 C93 1.266(6) . ?
O14 Cu5 1.957(4) 2_755 ?
O15 H15A 0.8499 . ?
O16 H16A 0.8499 . ?
O17 C55 1.199(6) . ?
O18 C62 1.197(6) . ?
O19 C27 1.253(6) . ?
O19 Cu5 1.970(3) 2_765 ?
O20 C27 1.259(5) . ?
O21 C20 1.225(7) . ?
O22 C13 1.217(6) . ?
O23 C76 1.208(7) . ?
O24 C83 1.206(6) . ?
O25 C34 1.217(6) . ?
O26 C41 1.207(6) . ?
N1 C1 1.313(6) . ?
N1 C3 1.387(6) . ?
N2 C1 1.326(7) . ?
N2 C2 1.358(6) . ?
N2 C4 1.469(6) . ?
C1 H1 0.9300 . ?
C2 C3 1.332(7) . ?
C2 H2 0.9300 . ?
C3 H3 0.9300 . ?
C4 C5 1.506(8) . ?
C4 H4A 0.9700 . ?
C4 H4B 0.9700 . ?
C5 C5 1.463(11) 2_766 ?
C5 H5A 0.9700 . ?
C5 H5B 0.9700 . ?
C6 C7 1.504(7) . ?
C7 C8 1.380(6) . ?
C7 C12 1.401(6) . ?
C8 C9 1.384(7) . ?
C8 H8 0.9300 . ?
C9 C10 1.392(7) . ?
C9 C27 1.501(6) . ?
C10 C11 1.384(6) . ?
C10 C20 1.506(7) . ?
C11 C12 1.370(7) . ?
C11 H11 0.9300 . ?
C12 C13 1.516(7) . ?
C13 C14 1.490(8) . ?
C14 C19 1.367(6) . ?
C14 C15 1.368(7) . ?
C15 C16 1.394(7) . ?
C15 H15 0.9300 . ?
C16 C17 1.349(7) . ?
C16 H16 0.9300 . ?
C17 C18 1.347(7) . ?
C17 H17 0.9300 . ?
C18 C19 1.411(7) . ?
C18 H18 0.9300 . ?
C19 H19 0.9300 . ?
C20 C21 1.467(8) . ?
C21 C22 1.369(8) . ?
C21 C26 1.391(8) . ?
C22 C23 1.390(9) . ?
C22 H22 0.9300 . ?
C23 C24 1.380(9) . ?
C23 H23 0.9300 . ?
C24 C25 1.311(10) . ?
C24 H24 0.9300 . ?
C25 C26 1.383(10) . ?
C25 H25 0.9300 . ?
C26 H26 0.9300 . ?
C28 C29 1.507(6) . ?
C29 C30 1.387(6) . ?
C29 C31 1.398(6) . ?
C30 C91 1.381(6) . ?
C30 H30 0.9300 . ?
C31 C32 1.375(6) . ?
C31 C41 1.516(6) . ?
C32 C33 1.396(6) . ?
C32 H32 0.9300 . ?
C33 C91 1.386(7) . ?
C33 C34 1.517(7) . ?
C34 C35 1.465(7) . ?
C35 C36 1.369(8) . ?
C35 C40 1.387(8) . ?
C36 C37 1.400(8) . ?
C36 H36 0.9300 . ?
C37 C38 1.375(9) . ?
C37 H37 0.9300 . ?
C38 C39 1.302(9) . ?
C38 H38 0.9300 . ?
C39 C40 1.405(9) . ?
C39 H39 0.9300 . ?
C40 H40 0.9300 . ?
C41 C42 1.484(7) . ?
C42 C43 1.373(8) . ?
C42 C47 1.396(7) . ?
C43 C44 1.388(8) . ?
C43 H43 0.9300 . ?
C44 C45 1.359(8) . ?
C44 H44 0.9300 . ?
C45 C46 1.332(10) . ?
C45 H45 0.9300 . ?
C46 C47 1.383(8) . ?
C46 H46 0.9300 . ?
C47 H47 0.9300 . ?
C48 C49 1.512(6) . ?
C49 C50 1.383(6) . ?
C49 C54 1.390(6) . ?
C50 C51 1.394(6) . ?
C50 H50 0.9300 . ?
C51 C52 1.366(6) . ?
C51 C92 1.508(6) . ?
C52 C53 1.399(6) . ?
C52 C62 1.522(6) . ?
C53 C54 1.399(6) . ?
C53 H53 0.9300 . ?
C54 C55 1.510(6) . ?
C55 C56 1.500(7) . ?
C56 C57 1.374(8) . ?
C56 C61 1.389(6) . ?
C57 C58 1.374(8) . ?
C57 H57 0.9300 . ?
C58 C59 1.393(8) . ?
C58 H58 0.9300 . ?
C59 C60 1.341(9) . ?
C59 H59 0.9300 . ?
C60 C61 1.362(7) . ?
C60 H60 0.9300 . ?
C61 H61 0.9300 . ?
C62 C63 1.476(7) . ?
C63 C64 1.369(7) . ?
C63 C68 1.383(7) . ?
C64 C65 1.369(8) . ?
C64 H64 0.9300 . ?
C65 C66 1.356(8) . ?
C65 H65 0.9300 . ?
C66 C67 1.346(9) . ?
C66 H66 0.9300 . ?
C67 C68 1.390(7) . ?
C67 H67 0.9300 . ?
C68 H68 0.9300 . ?
C69 C70 1.513(7) . ?
C70 C71 1.387(7) . ?
C70 C75 1.398(7) . ?
C71 C72 1.379(7) . ?
C71 H71 0.9300 . ?
C72 C73 1.410(7) . ?
C72 C93 1.495(7) . ?
C73 C74 1.381(7) . ?
C73 C83 1.511(7) . ?
C74 C75 1.392(7) . ?
C74 H74 0.9300 . ?
C75 C76 1.492(8) . ?
C76 C77 1.501(8) . ?
C77 C78 1.340(10) . ?
C77 C82 1.383(10) . ?
C78 C79 1.426(10) . ?
C78 H78 0.9300 . ?
C79 C80 1.374(12) . ?
C79 H79 0.9300 . ?
C80 C81 1.287(11) . ?
C80 H80 0.9300 . ?
C81 C82 1.431(10) . ?
C81 H81 0.9300 . ?
C82 H82 0.9300 . ?
C83 C84 1.492(7) . ?
C84 C85 1.379(8) . ?
C84 C89 1.397(8) . ?
C85 C86 1.399(8) . ?
C85 H85 0.9300 . ?
C86 C87 1.386(9) . ?
C86 H86 0.9300 . ?
C87 C88 1.350(9) . ?
C87 H87 0.9300 . ?
C88 C89 1.373(8) . ?
C88 H88 0.9300 . ?
C89 H89 0.9300 . ?
C90 C91 1.501(6) . ?
O4W H4C 0.8201 . ?
O4W H4D 0.8198 . ?
O5W H5C 0.8198 . ?
O5W H5D 0.8200 . ?
